data_7063695
loop_
_publ_author_name
'Puerta Lombardi, Braulio M.'
'McCallum, Katia A.'
'Harrison, Alexander'
'Louwe, Devon S.'
'Espejo, Jayar'
'Bouzidi, Karima'
'Roesler, Roland'

_publ_section_title
;
 Bis(N-heterocyclic carbene)s incorporating silicon in the ligand backbone
;
_journal_issue 16
_journal_name_full 'New Journal of Chemistry'
_journal_page_first 6554
_journal_page_last 6560
_journal_paper_doi 10.1039/D4NJ04276J
_journal_volume 49
_journal_year 2025
_chemical_formula_moiety '2(I), C16 H30 N4 Si'
_chemical_formula_sum 'C16 H30 I2 N4 Si'
_chemical_formula_weight 560.33
_space_group_crystal_system monoclinic
_space_group_IT_number 14
_space_group_name_Hall '-P 2ybc'
_space_group_name_H-M_alt 'P 1 21/c 1'
_atom_sites_solution_hydrogens geom
_audit_creation_date 2024-11-13
_audit_creation_method
;
Olex2 1.5
(compiled 2024.02.16 svn.r378c4104 for OlexSys, GUI svn.r6928)
;
_audit_update_record
;
2025-03-10 deposited with the CCDC.	2025-03-14 downloaded from the CCDC.
;
_cell_angle_alpha 90
_cell_angle_beta 102.171(3)
_cell_angle_gamma 90
_cell_formula_units_Z 4
_cell_length_a 9.0436(15)
_cell_length_b 22.182(4)
_cell_length_c 11.772(2)
_cell_measurement_reflns_used 9872
_cell_measurement_temperature 173.15
_cell_measurement_theta_max 27.502
_cell_measurement_theta_min 2.480
_cell_volume 2308.4(7)
_computing_cell_refinement 'SAINT V8.40A (Bruker, 2019)'
_computing_data_collection 'APEX 3 (2019) Bruker AXS Inc., Madison, WI 53719-1173.'
_computing_data_reduction 'SAINT V8.40A (Bruker, 2019)'
_computing_molecular_graphics 'Olex2 1.5 (Dolomanov et al., 2009)'
_computing_publication_material 'Olex2 1.5 (Dolomanov et al., 2009)'
_computing_structure_refinement 'SHELXL 2018/3 (Sheldrick, 2015)'
_computing_structure_solution 'SHELXT 2018/2 (Sheldrick, 2018)'
_diffrn_ambient_temperature 173.15
_diffrn_measured_fraction_theta_full 0.999
_diffrn_measured_fraction_theta_max 0.995
_diffrn_measurement_device_type 'Bruker APEX-II CCD'
_diffrn_measurement_method '\f and \w scans'
_diffrn_radiation_type MoK\a
_diffrn_radiation_wavelength 0.71073
_diffrn_reflns_av_R_equivalents 0.1335
_diffrn_reflns_av_unetI/netI 0.0884
_diffrn_reflns_Laue_measured_fraction_full 0.999
_diffrn_reflns_Laue_measured_fraction_max 0.995
_diffrn_reflns_limit_h_max 11
_diffrn_reflns_limit_h_min -11
_diffrn_reflns_limit_k_max 28
_diffrn_reflns_limit_k_min -28
_diffrn_reflns_limit_l_max 15
_diffrn_reflns_limit_l_min -15
_diffrn_reflns_number 44886
_diffrn_reflns_point_group_measured_fraction_full 0.999
_diffrn_reflns_point_group_measured_fraction_max 0.995
_diffrn_reflns_theta_full 25.242
_diffrn_reflns_theta_max 27.610
_diffrn_reflns_theta_min 1.836
_exptl_absorpt_coefficient_mu 2.781
_exptl_absorpt_correction_T_max 0.6347
_exptl_absorpt_correction_T_min 0.3570
_exptl_absorpt_correction_type multi-scan
_exptl_absorpt_process_details
;
SADABS-2016/2 (Bruker,2016/2) was used for absorption correction.
wR2(int) was 0.1786 before and 0.1391 after correction.
The Ratio of minimum to maximum transmission is 0.5625.
The \l/2 correction factor is Not present.
;
_exptl_crystal_colour colourless
_exptl_crystal_colour_primary colourless
_exptl_crystal_density_diffrn 1.612
_exptl_crystal_description block
_exptl_crystal_F_000 1096
_exptl_crystal_size_max 0.15
_exptl_crystal_size_mid 0.1
_exptl_crystal_size_min 0.1
_refine_diff_density_max 2.034
_refine_diff_density_min -2.763
_refine_diff_density_rms 0.361
_refine_ls_extinction_method none
_refine_ls_goodness_of_fit_ref 1.049
_refine_ls_hydrogen_treatment constr
_refine_ls_matrix_type full
_refine_ls_number_parameters 243
_refine_ls_number_reflns 5340
_refine_ls_number_restraints 54
_refine_ls_restrained_S_all 1.044
_refine_ls_R_factor_all 0.0835
_refine_ls_R_factor_gt 0.0756
_refine_ls_shift/su_max 0.001
_refine_ls_shift/su_mean 0.000
_refine_ls_structure_factor_coef Fsqd
_refine_ls_weighting_details 'w=1/[\s^2^(Fo^2^)+(0.1351P)^2^] where P=(Fo^2^+2Fc^2^)/3'
_refine_ls_weighting_scheme calc
_refine_ls_wR_factor_gt 0.1879
_refine_ls_wR_factor_ref 0.1955
_reflns_Friedel_coverage 0.000
_reflns_number_gt 4460
_reflns_number_total 5340
_reflns_threshold_expression 'I > 2\s(I)'
_cod_data_source_file d4nj04276j2.cif
_cod_data_source_block mo_230420_km1_0m
_cod_depositor_comments 'Adding full bibliography for 7063694--7063696.cif.'
_cod_database_code 7063695
_shelx_shelxl_version_number 2018/3
_shelx_space_group_comment
;
The symmetry employed for this shelxl refinement is uniquely defined
by the following loop, which should always be used as a source of
symmetry information in preference to the above space-group names.
They are only intended as comments.
;
_olex2_refinement_description
;
1. Fixed Uiso
 At 1.2 times of:
  All C(H) groups, All C(H,H) groups
 At 1.5 times of:
  All C(H,H,H) groups
2. Uiso/Uaniso restraints and constraints
I1 \\sim I2 \\sim I3 \\sim I4 \\sim I5: within 2A with sigma of 0.01 and sigma
for terminal atoms of 0.02 within 2A
Uanis(I1) \\sim Ueq, Uanis(I2) \\sim Ueq, Uanis(I3) \\sim Ueq, Uanis(I4) \\sim
Ueq, Uanis(I5) \\sim Ueq: with sigma of 0.01 and sigma for terminal atoms of
0.02
3. Others
 Sof(I3)=1-FVAR(1)
 Sof(I1)=FVAR(1)
 Sof(I4)=Sof(I5)=0.5*(1-FVAR(3))
 Sof(I2)=FVAR(2)
4.a Ternary CH refined with riding coordinates:
 C5(H5), C15(H15)
4.b Secondary CH2 refined with riding coordinates:
 C7(H7A,H7B), C10(H10A,H10B)
4.c Aromatic/amide H refined with riding coordinates:
 C1(H1), C2(H2), C3(H3), C11(H11), C12(H12), C13(H13)
4.d Idealised Me refined as rotating group:
 C4(H4A,H4B,H4C), C6(H6A,H6B,H6C), C8(H8A,H8B,H8C), C9(H9A,H9B,H9C), C14(H14A,
 H14B,H14C), C16(H16A,H16B,H16C)
;
_olex2_submission_special_instructions 'No special instructions were received'

loop_
_space_group_symop_operation_xyz
'x, y, z'
'-x, y+1/2, -z+1/2'
'-x, -y, -z'
'x, -y-1/2, z-1/2'

loop_
_atom_site_label
_atom_site_type_symbol
_atom_site_fract_x
_atom_site_fract_y
_atom_site_fract_z
_atom_site_U_iso_or_equiv
_atom_site_adp_type
_atom_site_occupancy
_atom_site_site_symmetry_order
_atom_site_calc_flag
_atom_site_refinement_flags_posn
_atom_site_refinement_flags_adp
_atom_site_refinement_flags_occupancy
_atom_site_disorder_assembly
_atom_site_disorder_group
I1 I 0.26379(5) 0.53125(2) 0.82969(3) 0.0290(2) Uani 0.9941(14) 1 d . U P A 1
I2 I 0.43194(5) 0.35984(2) 0.40157(3) 0.0237(2) Uani 0.990(2) 1 d . U P B 1
I3 I 0.353(11) 0.539(3) 0.822(6) 0.029(6) Uani 0.0059(14) 1 d . U P A 2
I4 I 0.531(11) 0.364(3) 0.394(6) 0.024(5) Uani 0.0052(11) 1 d . U P B 2
I5 I 0.349(14) 0.360(3) 0.410(7) 0.024(5) Uani 0.0052(11) 1 d . U P B 3
Si1 Si 0.79065(19) 0.47119(6) 0.76527(14) 0.0202(4) Uani 1 1 d . . . . .
N1 N 0.4627(6) 0.3543(2) 0.9199(4) 0.0188(10) Uani 1 1 d . . . . .
N2 N 0.5295(6) 0.4018(2) 0.7782(4) 0.0228(10) Uani 1 1 d . . . . .
N3 N 0.9178(5) 0.4432(2) 0.5697(4) 0.0184(9) Uani 1 1 d . . . . .
N4 N 0.9236(6) 0.3694(2) 0.4530(4) 0.0222(10) Uani 1 1 d . . . . .
C1 C 0.5159(7) 0.4060(2) 0.8881(5) 0.0208(11) Uani 1 1 d . . . . .
H1 H 0.539862 0.439710 0.935229 0.025 Uiso 1 1 calc R U . . .
C2 C 0.4431(9) 0.3157(3) 0.8265(5) 0.0354(16) Uani 1 1 d . . . . .
H2 H 0.409295 0.276070 0.825011 0.042 Uiso 1 1 calc R U . . .
C3 C 0.4812(9) 0.3455(3) 0.7385(5) 0.0333(15) Uani 1 1 d . . . . .
H3 H 0.475964 0.330767 0.663823 0.040 Uiso 1 1 calc R U . . .
C4 C 0.2823(9) 0.3149(3) 1.0298(6) 0.0382(16) Uani 1 1 d . . . . .
H4A H 0.208585 0.342504 0.988117 0.057 Uiso 1 1 calc R U . . .
H4B H 0.265220 0.309287 1.106871 0.057 Uiso 1 1 calc R U . . .
H4C H 0.273632 0.276917 0.990021 0.057 Uiso 1 1 calc R U . . .
C5 C 0.4399(7) 0.3404(3) 1.0369(5) 0.0221(11) Uani 1 1 d . . . . .
H5 H 0.447213 0.378279 1.080668 0.026 Uiso 1 1 calc R U . . .
C6 C 0.5638(7) 0.2988(3) 1.0991(5) 0.0292(14) Uani 1 1 d . . . . .
H6A H 0.551689 0.259731 1.063163 0.044 Uiso 1 1 calc R U . . .
H6B H 0.557453 0.295228 1.179170 0.044 Uiso 1 1 calc R U . . .
H6C H 0.660646 0.315034 1.094216 0.044 Uiso 1 1 calc R U . . .
C7 C 0.5845(7) 0.4495(3) 0.7093(5) 0.0274(13) Uani 1 1 d . . . . .
H7A H 0.522197 0.485117 0.709093 0.033 Uiso 1 1 calc R U . . .
H7B H 0.571854 0.435785 0.629608 0.033 Uiso 1 1 calc R U . . .
C8 C 0.8097(8) 0.5372(3) 0.8632(5) 0.0294(14) Uani 1 1 d . . . . .
H8A H 0.914044 0.549103 0.883916 0.044 Uiso 1 1 calc R U . . .
H8B H 0.774620 0.526867 0.932159 0.044 Uiso 1 1 calc R U . . .
H8C H 0.750475 0.569998 0.824323 0.044 Uiso 1 1 calc R U . . .
C9 C 0.8981(8) 0.4050(3) 0.8350(6) 0.0344(15) Uani 1 1 d . . . . .
H9A H 0.884734 0.371895 0.781373 0.052 Uiso 1 1 calc R U . . .
H9B H 0.861778 0.393897 0.903029 0.052 Uiso 1 1 calc R U . . .
H9C H 1.003599 0.415073 0.856722 0.052 Uiso 1 1 calc R U . . .
C10 C 0.8627(7) 0.4938(2) 0.6311(5) 0.0230(12) Uani 1 1 d . . . . .
H10A H 0.781757 0.514040 0.577428 0.028 Uiso 1 1 calc R U . . .
H10B H 0.944393 0.522595 0.653802 0.028 Uiso 1 1 calc R U . . .
C11 C 0.8376(6) 0.4127(2) 0.4801(5) 0.0208(11) Uani 1 1 d . . . . .
H11 H 0.738015 0.420529 0.443195 0.025 Uiso 1 1 calc R U . . .
C12 C 1.0613(7) 0.3719(3) 0.5268(6) 0.0299(14) Uani 1 1 d . . . . .
H12 H 1.142527 0.346260 0.526345 0.036 Uiso 1 1 calc R U . . .
C13 C 1.0592(7) 0.4179(3) 0.6003(5) 0.0279(13) Uani 1 1 d . . . . .
H13 H 1.137850 0.430141 0.660188 0.033 Uiso 1 1 calc R U . . .
C14 C 0.8463(10) 0.2644(3) 0.4169(8) 0.049(2) Uani 1 1 d . . . . .
H14A H 0.941816 0.247758 0.455022 0.073 Uiso 1 1 calc R U . . .
H14B H 0.795917 0.236861 0.358532 0.073 Uiso 1 1 calc R U . . .
H14C H 0.784689 0.271078 0.472931 0.073 Uiso 1 1 calc R U . . .
C15 C 0.8720(7) 0.3237(3) 0.3605(6) 0.0294(14) Uani 1 1 d . . . . .
H15 H 0.774610 0.337225 0.314140 0.035 Uiso 1 1 calc R U . . .
C16 C 0.9816(9) 0.3186(4) 0.2802(7) 0.0431(18) Uani 1 1 d . . . . .
H16A H 0.985019 0.356220 0.240364 0.065 Uiso 1 1 calc R U . . .
H16B H 0.948846 0.287239 0.224451 0.065 Uiso 1 1 calc R U . . .
H16C H 1.080553 0.309231 0.324742 0.065 Uiso 1 1 calc R U . . .

loop_
_atom_site_aniso_label
_atom_site_aniso_U_11
_atom_site_aniso_U_22
_atom_site_aniso_U_33
_atom_site_aniso_U_23
_atom_site_aniso_U_13
_atom_site_aniso_U_12
I1 0.0305(3) 0.0353(3) 0.0180(3) -0.00165(14) -0.00229(18) -0.00625(16)
I2 0.0225(4) 0.0303(3) 0.0167(2) -0.00032(13) 0.00072(18) 0.00022(15)
I3 0.030(9) 0.039(9) 0.019(9) 0.001(9) 0.003(9) -0.007(9)
I4 0.022(8) 0.033(8) 0.016(8) 0.002(7) 0.000(7) -0.002(7)
I5 0.022(8) 0.033(8) 0.017(8) 0.004(7) 0.003(7) -0.003(7)
Si1 0.0252(8) 0.0210(7) 0.0141(7) 0.0009(5) 0.0035(6) 0.0009(6)
N1 0.024(2) 0.021(2) 0.012(2) -0.0032(16) 0.0051(18) -0.0044(18)
N2 0.026(3) 0.026(2) 0.013(2) 0.0003(18) -0.0016(18) -0.003(2)
N3 0.018(2) 0.025(2) 0.013(2) 0.0008(17) 0.0059(17) -0.0032(18)
N4 0.020(2) 0.027(2) 0.018(2) -0.0035(18) 0.0005(19) -0.0010(18)
C1 0.028(3) 0.019(2) 0.013(2) -0.0007(19) -0.002(2) -0.005(2)
C2 0.066(5) 0.022(3) 0.016(3) -0.008(2) 0.004(3) -0.010(3)
C3 0.058(5) 0.023(3) 0.019(3) -0.007(2) 0.010(3) -0.003(3)
C4 0.044(4) 0.044(4) 0.029(3) -0.001(3) 0.013(3) -0.005(3)
C5 0.030(3) 0.025(3) 0.011(2) -0.002(2) 0.004(2) -0.002(2)
C6 0.032(4) 0.032(3) 0.020(3) 0.003(2) -0.002(3) -0.002(2)
C7 0.035(3) 0.030(3) 0.016(3) 0.006(2) 0.002(2) -0.004(3)
C8 0.041(4) 0.031(3) 0.018(3) -0.006(2) 0.011(3) -0.005(3)
C9 0.036(4) 0.030(3) 0.036(4) 0.012(3) 0.005(3) 0.005(3)
C10 0.030(3) 0.021(3) 0.018(3) 0.000(2) 0.004(2) 0.002(2)
C11 0.020(3) 0.023(3) 0.017(3) 0.001(2) -0.001(2) 0.000(2)
C12 0.015(3) 0.039(3) 0.034(3) -0.008(3) 0.001(2) 0.003(2)
C13 0.026(3) 0.034(3) 0.020(3) -0.007(2) -0.002(2) 0.003(2)
C14 0.050(5) 0.034(4) 0.064(6) -0.010(4) 0.017(4) -0.009(3)
C15 0.022(3) 0.032(3) 0.030(3) -0.013(3) -0.003(2) -0.002(2)
C16 0.045(4) 0.051(4) 0.032(4) -0.020(3) 0.005(3) -0.001(3)

loop_
_atom_type_symbol
_atom_type_description
_atom_type_scat_dispersion_real
_atom_type_scat_dispersion_imag
_atom_type_scat_source
C C 0.0033 0.0016 'International Tables Vol C Tables 4.2.6.8 and 6.1.1.4'
H H 0.0000 0.0000 'International Tables Vol C Tables 4.2.6.8 and 6.1.1.4'
I I -0.4742 1.8119 'International Tables Vol C Tables 4.2.6.8 and 6.1.1.4'
N N 0.0061 0.0033 'International Tables Vol C Tables 4.2.6.8 and 6.1.1.4'
Si Si 0.0817 0.0704 'International Tables Vol C Tables 4.2.6.8 and 6.1.1.4'

loop_
_geom_angle_atom_site_label_1
_geom_angle_atom_site_label_2
_geom_angle_atom_site_label_3
_geom_angle
_geom_angle_site_symmetry_1
_geom_angle_site_symmetry_3
_geom_angle_publ_flag
C8 Si1 C7 111.8(3) . . ?
C8 Si1 C9 112.3(3) . . ?
C8 Si1 C10 107.8(3) . . ?
C9 Si1 C7 109.7(3) . . ?
C9 Si1 C10 109.7(3) . . ?
C10 Si1 C7 105.2(3) . . ?
C1 N1 C2 107.8(5) . . ?
C1 N1 C5 125.3(5) . . ?
C2 N1 C5 126.8(5) . . ?
C1 N2 C3 107.8(5) . . ?
C1 N2 C7 126.5(5) . . ?
C3 N2 C7 125.7(5) . . ?
C11 N3 C10 126.1(5) . . ?
C11 N3 C13 108.8(5) . . ?
C13 N3 C10 125.0(5) . . ?
C11 N4 C12 108.9(5) . . ?
C11 N4 C15 124.3(5) . . ?
C12 N4 C15 126.8(5) . . ?
N1 C1 N2 109.2(5) . . ?
N1 C1 H1 125.4 . . ?
N2 C1 H1 125.4 . . ?
N1 C2 H2 126.2 . . ?
C3 C2 N1 107.6(5) . . ?
C3 C2 H2 126.2 . . ?
N2 C3 H3 126.2 . . ?
C2 C3 N2 107.6(5) . . ?
C2 C3 H3 126.2 . . ?
H4A C4 H4B 109.5 . . ?
H4A C4 H4C 109.5 . . ?
H4B C4 H4C 109.5 . . ?
C5 C4 H4A 109.5 . . ?
C5 C4 H4B 109.5 . . ?
C5 C4 H4C 109.5 . . ?
N1 C5 C4 110.1(5) . . ?
N1 C5 H5 107.9 . . ?
N1 C5 C6 110.2(5) . . ?
C4 C5 H5 107.9 . . ?
C6 C5 C4 112.9(5) . . ?
C6 C5 H5 107.9 . . ?
C5 C6 H6A 109.5 . . ?
C5 C6 H6B 109.5 . . ?
C5 C6 H6C 109.5 . . ?
H6A C6 H6B 109.5 . . ?
H6A C6 H6C 109.5 . . ?
H6B C6 H6C 109.5 . . ?
Si1 C7 H7A 108.7 . . ?
Si1 C7 H7B 108.7 . . ?
N2 C7 Si1 114.1(4) . . ?
N2 C7 H7A 108.7 . . ?
N2 C7 H7B 108.7 . . ?
H7A C7 H7B 107.6 . . ?
Si1 C8 H8A 109.5 . . ?
Si1 C8 H8B 109.5 . . ?
Si1 C8 H8C 109.5 . . ?
H8A C8 H8B 109.5 . . ?
H8A C8 H8C 109.5 . . ?
H8B C8 H8C 109.5 . . ?
Si1 C9 H9A 109.5 . . ?
Si1 C9 H9B 109.5 . . ?
Si1 C9 H9C 109.5 . . ?
H9A C9 H9B 109.5 . . ?
H9A C9 H9C 109.5 . . ?
H9B C9 H9C 109.5 . . ?
Si1 C10 H10A 108.6 . . ?
Si1 C10 H10B 108.6 . . ?
N3 C10 Si1 114.6(4) . . ?
N3 C10 H10A 108.6 . . ?
N3 C10 H10B 108.6 . . ?
H10A C10 H10B 107.6 . . ?
N3 C11 H11 125.9 . . ?
N4 C11 N3 108.1(5) . . ?
N4 C11 H11 125.9 . . ?
N4 C12 H12 126.0 . . ?
C13 C12 N4 107.9(5) . . ?
C13 C12 H12 126.0 . . ?
N3 C13 H13 126.9 . . ?
C12 C13 N3 106.3(5) . . ?
C12 C13 H13 126.9 . . ?
H14A C14 H14B 109.5 . . ?
H14A C14 H14C 109.5 . . ?
H14B C14 H14C 109.5 . . ?
C15 C14 H14A 109.5 . . ?
C15 C14 H14B 109.5 . . ?
C15 C14 H14C 109.5 . . ?
N4 C15 C14 108.9(6) . . ?
N4 C15 H15 107.8 . . ?
N4 C15 C16 111.3(5) . . ?
C14 C15 H15 107.8 . . ?
C16 C15 C14 113.0(6) . . ?
C16 C15 H15 107.8 . . ?
C15 C16 H16A 109.5 . . ?
C15 C16 H16B 109.5 . . ?
C15 C16 H16C 109.5 . . ?
H16A C16 H16B 109.5 . . ?
H16A C16 H16C 109.5 . . ?
H16B C16 H16C 109.5 . . ?

loop_
_geom_bond_atom_site_label_1
_geom_bond_atom_site_label_2
_geom_bond_distance
_geom_bond_site_symmetry_2
_geom_bond_publ_flag
Si1 C7 1.904(7) . ?
Si1 C8 1.850(6) . ?
Si1 C9 1.853(6) . ?
Si1 C10 1.899(6) . ?
N1 C1 1.327(7) . ?
N1 C2 1.375(7) . ?
N1 C5 1.467(7) . ?
N2 C1 1.328(7) . ?
N2 C3 1.373(8) . ?
N2 C7 1.481(7) . ?
N3 C10 1.478(7) . ?
N3 C11 1.332(7) . ?
N3 C13 1.373(7) . ?
N4 C11 1.316(8) . ?
N4 C12 1.361(8) . ?
N4 C15 1.489(7) . ?
C1 H1 0.9300 . ?
C2 H2 0.9300 . ?
C2 C3 1.334(9) . ?
C3 H3 0.9300 . ?
C4 H4A 0.9600 . ?
C4 H4B 0.9600 . ?
C4 H4C 0.9600 . ?
C4 C5 1.519(9) . ?
C5 H5 0.9800 . ?
C5 C6 1.516(8) . ?
C6 H6A 0.9600 . ?
C6 H6B 0.9600 . ?
C6 H6C 0.9600 . ?
C7 H7A 0.9700 . ?
C7 H7B 0.9700 . ?
C8 H8A 0.9600 . ?
C8 H8B 0.9600 . ?
C8 H8C 0.9600 . ?
C9 H9A 0.9600 . ?
C9 H9B 0.9600 . ?
C9 H9C 0.9600 . ?
C10 H10A 0.9700 . ?
C10 H10B 0.9700 . ?
C11 H11 0.9300 . ?
C12 H12 0.9300 . ?
C12 C13 1.339(9) . ?
C13 H13 0.9300 . ?
C14 H14A 0.9600 . ?
C14 H14B 0.9600 . ?
C14 H14C 0.9600 . ?
C14 C15 1.514(11) . ?
C15 H15 0.9800 . ?
C15 C16 1.511(10) . ?
C16 H16A 0.9600 . ?
C16 H16B 0.9600 . ?
C16 H16C 0.9600 . ?

loop_
_geom_torsion_atom_site_label_1
_geom_torsion_atom_site_label_2
_geom_torsion_atom_site_label_3
_geom_torsion_atom_site_label_4
_geom_torsion
_geom_torsion_site_symmetry_1
_geom_torsion_site_symmetry_2
_geom_torsion_site_symmetry_3
_geom_torsion_site_symmetry_4
_geom_torsion_publ_flag
N1 C2 C3 N2 2.0(9) . . . . ?
N4 C12 C13 N3 0.0(8) . . . . ?
C1 N1 C2 C3 -1.6(8) . . . . ?
C1 N1 C5 C4 130.7(6) . . . . ?
C1 N1 C5 C6 -104.2(7) . . . . ?
C1 N2 C3 C2 -1.7(8) . . . . ?
C1 N2 C7 Si1 64.8(7) . . . . ?
C2 N1 C1 N2 0.5(7) . . . . ?
C2 N1 C5 C4 -53.9(8) . . . . ?
C2 N1 C5 C6 71.2(8) . . . . ?
C3 N2 C1 N1 0.7(7) . . . . ?
C3 N2 C7 Si1 -116.2(6) . . . . ?
C5 N1 C1 N2 176.7(5) . . . . ?
C5 N1 C2 C3 -177.7(6) . . . . ?
C7 Si1 C10 N3 -85.9(4) . . . . ?
C7 N2 C1 N1 179.9(5) . . . . ?
C7 N2 C3 C2 179.1(6) . . . . ?
C8 Si1 C10 N3 154.7(4) . . . . ?
C9 Si1 C10 N3 32.1(5) . . . . ?
C10 N3 C11 N4 -177.3(5) . . . . ?
C10 N3 C13 C12 177.2(5) . . . . ?
C11 N3 C10 Si1 94.2(6) . . . . ?
C11 N3 C13 C12 0.3(7) . . . . ?
C11 N4 C12 C13 -0.2(8) . . . . ?
C11 N4 C15 C14 -104.1(7) . . . . ?
C11 N4 C15 C16 130.6(6) . . . . ?
C12 N4 C11 N3 0.4(7) . . . . ?
C12 N4 C15 C14 72.0(8) . . . . ?
C12 N4 C15 C16 -53.2(9) . . . . ?
C13 N3 C10 Si1 -82.2(6) . . . . ?
C13 N3 C11 N4 -0.4(6) . . . . ?
C15 N4 C11 N3 177.1(5) . . . . ?
C15 N4 C12 C13 -176.8(6) . . . . ?
